data_4340552
loop_
_publ_author_name
'Chakraborty, Prateeti'
'Adhikary, Jaydeep'
'Ghosh, Bipinbihari'
'Sanyal, Ria'
'Chattopadhyay, Shyamal Kumar'
'Bauz\'a, Antonio'
'Frontera, Antonio'
'Zangrando, Ennio'
'Das, Debasis'

_publ_section_title
;
 Relation between the Catalytic Efficiency of the Synthetic Analogues of
 Catechol Oxidase with Their Electrochemical Property in the Free State
 and Substrate-Bound State.
;
_journal_issue 16
_journal_name_full 'Inorganic chemistry'
_journal_page_first 8257
_journal_page_last 8269
_journal_paper_doi 10.1021/ic5005177
_journal_volume 53
_journal_year 2014
_chemical_formula_moiety ' C48 H80 Cu4 N9 O9, 3(N O3)'
_chemical_formula_sum 'C48 H80 Cu4 N12 O18'
_chemical_formula_weight 1367.40
_chemical_name_systematic
; 
 ? 
;
_space_group_IT_number 86
_symmetry_cell_setting tetragonal
_symmetry_space_group_name_Hall '-P 4bc'
_symmetry_space_group_name_H-M 'P 42/n :2'
_atom_sites_solution_hydrogens geom
_atom_sites_solution_primary direct
_atom_sites_solution_secondary difmap
_audit_creation_method SHELXL-97
_cell_angle_alpha 90.00
_cell_angle_beta 90.00
_cell_angle_gamma 90.00
_cell_formula_units_Z 4
_cell_length_a 24.820(3)
_cell_length_b 24.820(3)
_cell_length_c 10.501(2)
_cell_measurement_temperature 293(2)
_cell_volume 6469.0(17)
_computing_cell_refinement 'BRUKER SMART'
_computing_data_collection 'BRUKER SMART'
_computing_data_reduction 'BRUKER SAINT'
_computing_molecular_graphics 'Ortep3 for Windows (Farrugia,1997)'
_computing_publication_material 'Wingx 1.80.05 (Farrugia, 1999)'
_computing_structure_refinement 'SHELX97 (Sheldrick, 2008)'
_computing_structure_solution 'SHELX97 (Sheldrick, 2008)'
_diffrn_ambient_temperature 293(2)
_diffrn_measured_fraction_theta_full 0.997
_diffrn_measured_fraction_theta_max 0.997
_diffrn_measurement_device_type 'BRUKER SMART APEX CCD DIFFRACTOMETER'
_diffrn_measurement_method 'OMEGA-PHI SCAN'
_diffrn_radiation_monochromator graphite
_diffrn_radiation_source 'fine-focus sealed tube'
_diffrn_radiation_type MoK\a
_diffrn_radiation_wavelength 0.71073
_diffrn_reflns_av_R_equivalents 0.0667
_diffrn_reflns_av_sigmaI/netI 0.0536
_diffrn_reflns_limit_h_max 25
_diffrn_reflns_limit_h_min -27
_diffrn_reflns_limit_k_max 27
_diffrn_reflns_limit_k_min -27
_diffrn_reflns_limit_l_max 11
_diffrn_reflns_limit_l_min -11
_diffrn_reflns_number 24566
_diffrn_reflns_theta_full 23.08
_diffrn_reflns_theta_max 23.08
_diffrn_reflns_theta_min 1.16
_exptl_absorpt_coefficient_mu 1.369
_exptl_absorpt_correction_T_max 0.7785
_exptl_absorpt_correction_T_min 0.6017
_exptl_absorpt_correction_type multi-scan
_exptl_absorpt_process_details 'BRUKER SADABS'
_exptl_crystal_colour green
_exptl_crystal_density_diffrn 1.404
_exptl_crystal_density_method 'not measured'
_exptl_crystal_description prism
_exptl_crystal_F_000 2848
_exptl_crystal_size_max 0.40
_exptl_crystal_size_mid 0.26
_exptl_crystal_size_min 0.20
_refine_diff_density_max 0.744
_refine_diff_density_min -0.355
_refine_diff_density_rms 0.097
_refine_ls_extinction_method none
_refine_ls_goodness_of_fit_ref 1.167
_refine_ls_hydrogen_treatment mixed
_refine_ls_matrix_type full
_refine_ls_number_parameters 427
_refine_ls_number_reflns 4543
_refine_ls_number_restraints 30
_refine_ls_restrained_S_all 1.206
_refine_ls_R_factor_all 0.0857
_refine_ls_R_factor_gt 0.0703
_refine_ls_shift/su_max 0.000
_refine_ls_shift/su_mean 0.000
_refine_ls_structure_factor_coef Fsqd
_refine_ls_weighting_details 'calc w=1/[\s^2^(Fo^2^)+(0.1809P)^2^+10.3255P] where P=(Fo^2^+2Fc^2^)/3'
_refine_ls_weighting_scheme calc
_refine_ls_wR_factor_gt 0.2241
_refine_ls_wR_factor_ref 0.2372
_reflns_number_gt 2455
_reflns_number_total 4543
_reflns_threshold_expression >2sigma(I)
_cod_data_source_file ic5005177_si_001.cif
_cod_data_source_block 9new
_cod_depositor_comments
;
The following automatic conversions were performed:

'_exptl_absorpt_correction_type' value 'MULTI-SCAN' changed to
'multi-scan' according to
/usr/data/users/saulius/crontab/automatic-downloads/rss-feeds/ACS/lib/dictionaries/cif_core.dic
dictionary named 'cif_core.dic' version 2.4.2 from 2011-04-26.

Automatic conversion script
Id: cif_fix_values 2281 2013-09-26 08:29:07Z andrius 

 Adding full bibliography for 4340548--4340553.cif.
;
_cod_original_cell_volume 6469.0(18)
_cod_original_sg_symbol_H-M 'P 42/n'
_cod_database_code 4340552

loop_
_symmetry_equiv_pos_as_xyz
'x, y, z'
'-x+1/2, -y+1/2, z'
'-y, x+1/2, z+1/2'
'y+1/2, -x, z+1/2'
'-x, -y, -z'
'x-1/2, y-1/2, -z'
'y, -x-1/2, -z-1/2'
'-y-1/2, x, -z-1/2'

loop_
_atom_site_label
_atom_site_type_symbol
_atom_site_fract_x
_atom_site_fract_y
_atom_site_fract_z
_atom_site_U_iso_or_equiv
_atom_site_adp_type
_atom_site_occupancy
_atom_site_symmetry_multiplicity
_atom_site_calc_flag
_atom_site_refinement_flags
_atom_site_disorder_assembly
_atom_site_disorder_group
Cu1 Cu 0.56379(7) 0.60280(6) 0.31089(18) 0.0896(10) Uani 1 1 d . . .
Cu2 Cu 0.47425(6) 0.53614(6) 0.21900(16) 0.0768(9) Uani 1 1 d . . .
O1 O 0.5532(4) 0.5304(4) 0.2367(8) 0.079(3) Uani 1 1 d . . .
O2 O 0.4905(4) 0.6104(4) 0.2516(9) 0.099(3) Uani 1 1 d D . .
H22 H 0.480(7) 0.637(5) 0.206(14) 0.149 Uiso 1 1 d D . .
O1W O 0.5995(5) 0.6442(5) 0.1232(14) 0.176(5) Uani 1 1 d . . .
H1W H 0.6310 0.6537 0.1383 0.263 Uiso 1 1 d R . .
H2W H 0.5823 0.6642 0.0805 0.263 Uiso 1 1 d R . .
C1 C 0.5830(6) 0.4859(6) 0.2529(12) 0.065(3) Uani 1 1 d . . .
C2 C 0.6351(6) 0.4880(6) 0.3033(12) 0.070(4) Uani 1 1 d . . .
C3 C 0.6663(6) 0.4417(7) 0.3103(12) 0.081(4) Uani 1 1 d . . .
H3 H 0.7009 0.4441 0.3438 0.097 Uiso 1 1 calc R B .
C4 C 0.6472(7) 0.3907(6) 0.2681(14) 0.080(4) Uani 1 1 d . A .
C5 C 0.5956(7) 0.3910(6) 0.2244(12) 0.077(4) Uani 1 1 d . . .
H5 H 0.5810 0.3582 0.1987 0.092 Uiso 1 1 calc R B .
C6 C 0.5636(6) 0.4351(7) 0.2153(11) 0.066(4) Uani 1 1 d . . .
C7 C 0.6835(7) 0.3398(6) 0.2769(17) 0.101(5) Uani 1 1 d . . .
C71 C 0.7420(12) 0.3531(12) 0.331(6) 0.21(3) Uani 0.64(3) 1 d P A 1
H71A H 0.7625 0.3204 0.3386 0.309 Uiso 0.64(3) 1 calc PR A 1
H71B H 0.7387 0.3696 0.4139 0.309 Uiso 0.64(3) 1 calc PR A 1
H71C H 0.7601 0.3775 0.2747 0.309 Uiso 0.64(3) 1 calc PR A 1
C72 C 0.6563(12) 0.3023(10) 0.369(3) 0.142(14) Uani 0.64(3) 1 d P A 1
H72A H 0.6195 0.2972 0.3446 0.213 Uiso 0.64(3) 1 calc PR A 1
H72B H 0.6576 0.3176 0.4533 0.213 Uiso 0.64(3) 1 calc PR A 1
H72C H 0.6746 0.2682 0.3693 0.213 Uiso 0.64(3) 1 calc PR A 1
C73 C 0.6861(16) 0.3139(14) 0.155(3) 0.153(14) Uani 0.64(3) 1 d P A 1
H73A H 0.6507 0.3025 0.1302 0.230 Uiso 0.64(3) 1 calc PR A 1
H73B H 0.7094 0.2831 0.1603 0.230 Uiso 0.64(3) 1 calc PR A 1
H73C H 0.7000 0.3387 0.0930 0.230 Uiso 0.64(3) 1 calc PR A 1
C71A C 0.715(2) 0.335(2) 0.394(5) 0.11(2) Uiso 0.36(3) 1 d P A 2
H71D H 0.7352 0.3021 0.3925 0.171 Uiso 0.36(3) 1 calc PR A 2
H71E H 0.6915 0.3354 0.4662 0.171 Uiso 0.36(3) 1 calc PR A 2
H71F H 0.7397 0.3650 0.3997 0.171 Uiso 0.36(3) 1 calc PR A 2
C72A C 0.650(2) 0.289(2) 0.221(6) 0.13(2) Uiso 0.36(3) 1 d P A 2
H72D H 0.6712 0.2575 0.2259 0.195 Uiso 0.36(3) 1 calc PR A 2
H72E H 0.6400 0.2964 0.1345 0.195 Uiso 0.36(3) 1 calc PR A 2
H72F H 0.6175 0.2846 0.2711 0.195 Uiso 0.36(3) 1 calc PR A 2
C73A C 0.730(2) 0.3456(19) 0.176(5) 0.107(18) Uiso 0.36(3) 1 d P A 2
H73D H 0.7540 0.3155 0.1832 0.160 Uiso 0.36(3) 1 calc PR A 2
H73E H 0.7494 0.3784 0.1917 0.160 Uiso 0.36(3) 1 calc PR A 2
H73F H 0.7148 0.3465 0.0921 0.160 Uiso 0.36(3) 1 calc PR A 2
C15 C 0.6575(6) 0.5355(7) 0.3596(15) 0.097(5) Uani 1 1 d . . .
H15 H 0.6919 0.5323 0.3939 0.116 Uiso 1 1 calc R B .
N1 N 0.6350(4) 0.5829(5) 0.3683(12) 0.094(4) Uani 1 1 d D B .
C16 C 0.6618(6) 0.6275(6) 0.441(2) 0.145(7) Uani 1 1 d D . .
H16A H 0.6593 0.6204 0.5316 0.174 Uiso 0.63(3) 1 calc PR B 1
H16B H 0.6997 0.6292 0.4184 0.174 Uiso 0.63(3) 1 calc PR B 1
H16C H 0.6756 0.6552 0.3845 0.174 Uiso 0.37(3) 1 calc PR B 2
H16D H 0.6909 0.6141 0.4938 0.174 Uiso 0.37(3) 1 calc PR B 2
C17 C 0.6356(8) 0.6802(8) 0.411(2) 0.124(12) Uani 0.63(3) 1 d PD B 1
H17A H 0.6449 0.6931 0.3270 0.149 Uiso 0.63(3) 1 d PR B 1
H17B H 0.6463 0.7071 0.4734 0.149 Uiso 0.63(3) 1 d PRD B 1
C17A C 0.6152(10) 0.6482(11) 0.521(2) 0.13(2) Uani 0.37(3) 1 d PD B 2
H17C H 0.6273 0.6778 0.5739 0.151 Uiso 0.37(3) 1 d PRD B 2
H17D H 0.6000 0.6205 0.5754 0.151 Uiso 0.37(3) 1 d PR B 2
N3 N 0.5742(5) 0.6700(4) 0.4206(14) 0.114(4) Uani 1 1 d D B 1
C18 C 0.5550(7) 0.7222(7) 0.3731(19) 0.150(7) Uani 1 1 d D B 1
H18A H 0.5539 0.7230 0.2808 0.179 Uiso 1 1 calc R B 1
H18B H 0.5771 0.7517 0.4038 0.179 Uiso 1 1 calc R B 1
C19 C 0.5007(9) 0.7238(9) 0.428(3) 0.214(10) Uani 1 1 d D B 1
H19A H 0.4938 0.7592 0.4642 0.256 Uiso 1 1 calc R B 1
H19B H 0.4741 0.7170 0.3628 0.256 Uiso 1 1 calc R B 1
C20 C 0.4966(8) 0.6832(10) 0.527(2) 0.188(9) Uani 1 1 d D B 1
H20A H 0.4822 0.6985 0.6053 0.226 Uiso 1 1 calc R B 1
H20B H 0.4736 0.6537 0.5005 0.226 Uiso 1 1 calc R B 1
C21 C 0.5507(9) 0.6652(9) 0.545(2) 0.184(9) Uani 1 1 d D B 1
H21A H 0.5516 0.6282 0.5748 0.221 Uiso 1 1 calc R B 1
H21B H 0.5695 0.6878 0.6063 0.221 Uiso 1 1 calc R B 1
C8 C 0.5090(8) 0.4265(6) 0.1725(13) 0.087(4) Uani 1 1 d . . .
H8 H 0.5001 0.3916 0.1478 0.104 Uiso 1 1 calc R B .
N2 N 0.4714(5) 0.4617(5) 0.1648(11) 0.084(3) Uani 1 1 d D B .
C9 C 0.4167(6) 0.4443(7) 0.1282(16) 0.118(6) Uani 1 1 d D . .
H9A H 0.3985 0.4281 0.2004 0.142 Uiso 0.64(3) 1 calc PR B 1
H9B H 0.4185 0.4179 0.0603 0.142 Uiso 0.64(3) 1 calc PR B 1
H9C H 0.4101 0.4513 0.0386 0.142 Uiso 0.36(3) 1 calc PR B 2
H9D H 0.4118 0.4061 0.1442 0.142 Uiso 0.36(3) 1 calc PR B 2
C10 C 0.3865(10) 0.4934(9) 0.084(2) 0.131(13) Uani 0.64(3) 1 d PD B 1
H10A H 0.3485 0.4852 0.0733 0.157 Uiso 0.64(3) 1 calc PR B 1
H10B H 0.4007 0.5059 0.0031 0.157 Uiso 0.64(3) 1 calc PR B 1
C10A C 0.3800(11) 0.4766(8) 0.209(2) 0.102(19) Uani 0.36(3) 1 d PD B 2
H10C H 0.3895 0.4691 0.2964 0.122 Uiso 0.36(3) 1 d PRD B 2
H10D H 0.3423 0.4676 0.1959 0.122 Uiso 0.36(3) 1 d PR B 2
N4 N 0.3944(5) 0.5368(5) 0.1887(12) 0.104(4) Uani 1 1 d D B 1
C11 C 0.3719(9) 0.5830(8) 0.1165(17) 0.166(7) Uani 1 1 d D B 1
H11A H 0.3989 0.6004 0.0641 0.199 Uiso 1 1 calc R B 1
H11B H 0.3415 0.5723 0.0639 0.199 Uiso 1 1 calc R B 1
C12 C 0.3551(10) 0.6170(9) 0.223(2) 0.189(9) Uani 1 1 d D B 1
H12A H 0.3776 0.6490 0.2274 0.227 Uiso 1 1 calc R B 1
H12B H 0.3180 0.6283 0.2120 0.227 Uiso 1 1 calc R B 1
C13 C 0.3605(9) 0.5859(8) 0.3402(19) 0.166(8) Uani 1 1 d D B 1
H13A H 0.3935 0.5953 0.3844 0.199 Uiso 1 1 calc R B 1
H13B H 0.3303 0.5924 0.3966 0.199 Uiso 1 1 calc R B 1
C14 C 0.3616(9) 0.5322(8) 0.3009(17) 0.170(8) Uani 1 1 d D B 1
H14A H 0.3775 0.5051 0.3560 0.203 Uiso 1 1 d RD B 1
H14B H 0.3260 0.5204 0.2748 0.203 Uiso 1 1 d R B 1
N6 N 0.4910(8) 0.7095(7) 0.9758(18) 0.148(8) Uani 1 1 d . . .
O7 O 0.4680(10) 0.7281(8) 0.888(2) 0.282(13) Uani 1 1 d . . .
O8 O 0.5378(9) 0.7090(10) 0.976(3) 0.321(17) Uani 1 1 d . . .
O6 O 0.4681(8) 0.6882(10) 1.058(2) 0.258(13) Uani 1 1 d . . .
N5 N 0.5000 0.5000 0.5000 0.083(8) Uani 1 2 d S . .
O5 O 0.5379(9) 0.498(2) 0.571(2) 0.135(13) Uani 0.50 1 d P . .
O4 O 0.4830(13) 0.5387(9) 0.444(2) 0.096(9) Uani 0.50 1 d P . .
O3 O 0.4715(8) 0.4591(7) 0.477(2) 0.102(7) Uani 0.50 1 d P . .
N7 N 0.3092(8) 0.2008(7) 0.495(2) 0.45(5) Uani 0.50 1 d PR B .
O9 O 0.3037(8) 0.2007(7) 0.612(2) 0.31(2) Uani 0.50 1 d PR . .
O11 O 0.3526(8) 0.1871(7) 0.450(2) 0.264(17) Uani 0.50 1 d PR . .
O10 O 0.2702(8) 0.2110(7) 0.423(2) 0.70(8) Uani 0.50 1 d PR . .

loop_
_atom_site_aniso_label
_atom_site_aniso_U_11
_atom_site_aniso_U_22
_atom_site_aniso_U_33
_atom_site_aniso_U_23
_atom_site_aniso_U_13
_atom_site_aniso_U_12
Cu1 0.0902(15) 0.0631(14) 0.1156(17) -0.0070(9) -0.0050(10) 0.0082(9)
Cu2 0.0720(14) 0.0758(14) 0.0824(14) 0.0021(9) -0.0020(8) 0.0118(8)
O1 0.069(6) 0.064(7) 0.106(7) -0.004(5) -0.002(5) 0.012(5)
O2 0.090(7) 0.080(7) 0.128(8) 0.005(6) -0.015(6) 0.016(5)
O1W 0.188(13) 0.159(11) 0.179(12) 0.018(10) -0.006(10) -0.013(9)
C1 0.067(12) 0.058(12) 0.070(9) 0.000(8) 0.016(8) 0.009(10)
C2 0.052(11) 0.067(12) 0.090(10) -0.004(8) 0.014(8) -0.004(10)
C3 0.076(11) 0.067(11) 0.098(11) 0.007(8) 0.012(8) 0.013(11)
C4 0.075(13) 0.071(13) 0.093(10) 0.008(8) 0.013(8) 0.021(10)
C5 0.080(13) 0.069(12) 0.081(10) -0.017(7) 0.012(9) 0.003(10)
C6 0.056(11) 0.068(13) 0.075(9) -0.009(8) 0.013(7) 0.012(11)
C7 0.113(14) 0.072(11) 0.118(14) -0.002(10) 0.008(11) 0.018(10)
C71 0.07(2) 0.09(2) 0.46(8) 0.02(3) -0.05(3) 0.021(17)
C72 0.16(2) 0.098(18) 0.17(2) 0.061(17) 0.037(18) 0.077(16)
C73 0.18(3) 0.14(2) 0.14(2) -0.033(19) 0.007(19) 0.08(2)
C15 0.065(10) 0.084(13) 0.141(14) -0.010(11) -0.003(9) 0.006(10)
N1 0.063(8) 0.081(9) 0.138(10) -0.007(8) -0.011(7) -0.002(7)
C16 0.119(14) 0.106(13) 0.21(2) -0.040(14) -0.056(14) -0.005(10)
C17 0.121(15) 0.115(15) 0.136(15) -0.004(10) -0.002(10) -0.015(10)
C17A 0.13(2) 0.12(2) 0.13(2) -0.014(11) -0.006(11) 0.002(11)
N3 0.131(11) 0.072(8) 0.138(11) -0.006(8) -0.005(9) 0.016(7)
C18 0.165(11) 0.131(10) 0.152(10) 0.018(9) 0.012(9) -0.025(9)
C19 0.218(14) 0.200(13) 0.222(14) 0.003(10) -0.012(10) 0.040(10)
C20 0.177(12) 0.201(12) 0.187(12) -0.007(10) 0.011(10) -0.017(10)
C21 0.206(13) 0.166(12) 0.180(12) -0.004(10) -0.001(10) -0.007(9)
C8 0.093(14) 0.053(10) 0.114(12) -0.020(8) 0.002(10) 0.008(10)
N2 0.069(9) 0.094(9) 0.088(8) -0.029(7) -0.008(6) -0.004(8)
C9 0.088(12) 0.142(15) 0.124(14) -0.045(12) -0.008(10) 0.005(10)
C10 0.126(15) 0.138(16) 0.128(15) -0.010(10) -0.002(10) 0.004(10)
C10A 0.10(2) 0.10(2) 0.10(2) 0.004(8) -0.003(8) 0.001(8)
N4 0.086(9) 0.105(10) 0.122(10) 0.015(8) 0.009(7) 0.025(7)
C11 0.171(11) 0.185(12) 0.141(11) 0.022(9) -0.024(9) -0.008(9)
C12 0.180(13) 0.163(12) 0.225(13) 0.017(10) 0.009(10) 0.033(9)
C13 0.158(11) 0.186(12) 0.153(11) -0.038(10) 0.014(9) -0.006(9)
C14 0.165(12) 0.183(12) 0.161(12) 0.037(9) -0.014(9) 0.002(10)
N6 0.157(19) 0.116(16) 0.17(2) -0.037(15) -0.055(17) 0.027(14)
O7 0.36(3) 0.174(18) 0.31(3) 0.061(19) -0.09(2) -0.021(17)
O8 0.19(2) 0.33(3) 0.44(4) 0.03(3) -0.06(2) 0.030(19)
O6 0.25(2) 0.25(2) 0.28(3) 0.111(19) 0.019(19) 0.005(15)
N5 0.14(2) 0.013(11) 0.096(19) -0.001(13) 0.058(17) -0.010(15)
O5 0.087(19) 0.25(4) 0.066(18) 0.06(3) -0.045(12) -0.02(2)
O4 0.13(2) 0.060(16) 0.10(2) 0.005(14) 0.014(19) 0.015(14)
O3 0.15(2) 0.11(2) 0.049(13) 0.021(14) -0.030(14) 0.017(17)
N7 0.45(5) 0.45(5) 0.45(5) 0.000(11) -0.003(11) -0.004(11)
O9 0.31(2) 0.30(2) 0.31(2) 0.014(11) -0.006(11) -0.011(11)
O11 0.263(19) 0.250(19) 0.279(19) -0.010(11) 0.002(11) 0.002(11)
O10 0.70(8) 0.70(8) 0.71(8) 0.002(11) -0.004(11) -0.004(11)

loop_
_atom_type_symbol
_atom_type_description
_atom_type_scat_dispersion_real
_atom_type_scat_dispersion_imag
_atom_type_scat_source
C C 0.0033 0.0016 'International Tables Vol C Tables 4.2.6.8 and 6.1.1.4'
H H 0.0000 0.0000 'International Tables Vol C Tables 4.2.6.8 and 6.1.1.4'
N N 0.0061 0.0033 'International Tables Vol C Tables 4.2.6.8 and 6.1.1.4'
O O 0.0106 0.0060 'International Tables Vol C Tables 4.2.6.8 and 6.1.1.4'
Cu Cu 0.3201 1.2651 'International Tables Vol C Tables 4.2.6.8 and 6.1.1.4'

loop_
_geom_angle_atom_site_label_1
_geom_angle_atom_site_label_2
_geom_angle_atom_site_label_3
_geom_angle
_geom_angle_site_symmetry_1
_geom_angle_site_symmetry_3
N1 Cu1 O2 170.8(5) . .
N1 Cu1 O1 90.7(5) . .
O2 Cu1 O1 80.6(4) . .
N1 Cu1 N3 85.2(5) . .
O2 Cu1 N3 102.8(5) . .
O1 Cu1 N3 168.9(5) . .
N1 Cu1 O1W 91.6(5) . .
O2 Cu1 O1W 92.4(4) . .
O1 Cu1 O1W 96.6(4) . .
N3 Cu1 O1W 93.9(5) . .
N1 Cu1 Cu2 130.7(4) . .
O2 Cu1 Cu2 40.2(3) . .
O1 Cu1 Cu2 42.0(3) . .
N3 Cu1 Cu2 137.9(4) . .
O1W Cu1 Cu2 104.6(3) . .
O2 Cu2 N2 168.0(5) . .
O2 Cu2 O1 81.1(4) . .
N2 Cu2 O1 89.7(4) . .
O2 Cu2 N4 103.2(5) . .
N2 Cu2 N4 85.7(5) . .
O1 Cu2 N4 174.8(4) . .
O2 Cu2 O4 77.2(6) . .
N2 Cu2 O4 108.7(6) . .
O1 Cu2 O4 79.5(8) . .
N4 Cu2 O4 104.3(8) . .
O2 Cu2 O5 102.0(13) . 5_666
N2 Cu2 O5 85.6(14) . 5_666
O1 Cu2 O5 90.7(5) . 5_666
N4 Cu2 O5 91.4(6) . 5_666
O4 Cu2 O5 25.9(10) . 5_666
O2 Cu2 Cu1 40.6(3) . .
N2 Cu2 Cu1 131.5(4) . .
O1 Cu2 Cu1 42.1(3) . .
N4 Cu2 Cu1 142.7(4) . .
O4 Cu2 Cu1 65.7(8) . .
O5 Cu2 Cu1 89.7(9) 5_666 .
C1 O1 Cu2 128.3(9) . .
C1 O1 Cu1 128.7(9) . .
Cu2 O1 Cu1 95.9(4) . .
Cu2 O2 Cu1 99.3(4) . .
Cu2 O2 H22 126(10) . .
Cu1 O2 H22 122(10) . .
Cu1 O1W H1W 108.2 . .
Cu1 O1W H2W 122.2 . .
H1W O1W H2W 115.8 . .
O1 C1 C2 121.9(14) . .
O1 C1 C6 120.9(14) . .
C2 C1 C6 117.1(14) . .
C3 C2 C1 120.3(13) . .
C3 C2 C15 116.4(15) . .
C1 C2 C15 123.1(14) . .
C2 C3 C4 122.3(13) . .
C2 C3 H3 118.8 . .
C4 C3 H3 118.8 . .
C5 C4 C3 114.5(12) . .
C5 C4 C7 124.6(16) . .
C3 C4 C7 120.8(16) . .
C6 C5 C4 125.3(13) . .
C6 C5 H5 117.4 . .
C4 C5 H5 117.4 . .
C5 C6 C1 120.3(14) . .
C5 C6 C8 116.9(15) . .
C1 C6 C8 122.7(14) . .
C73 C7 C71A 134(3) . .
C73 C7 C72 109(2) . .
C71A C7 C72 70(2) . .
C73 C7 C4 109.8(17) . .
C71A C7 C4 115(2) . .
C72 C7 C4 106.4(14) . .
C73 C7 C73A 54(2) . .
C71A C7 C73A 100(3) . .
C72 C7 C73A 145(2) . .
C4 C7 C73A 108(2) . .
C73 C7 C71 112(2) . .
C71A C7 C71 39(2) . .
C72 C7 C71 108(2) . .
C4 C7 C71 112.3(16) . .
C73A C7 C71 64(2) . .
C73 C7 C72A 50(2) . .
C71A C7 C72A 121(3) . .
C72 C7 C72A 61(2) . .
C4 C7 C72A 108(2) . .
C73A C7 C72A 102(3) . .
C71 C7 C72A 140(2) . .
C7 C71 H71A 109.5 . .
C7 C71 H71B 109.5 . .
H71A C71 H71B 109.5 . .
C7 C71 H71C 109.5 . .
H71A C71 H71C 109.5 . .
H71B C71 H71C 109.5 . .
C7 C72 H72A 109.5 . .
C7 C72 H72B 109.5 . .
H72A C72 H72B 109.5 . .
C7 C72 H72C 109.5 . .
H72A C72 H72C 109.5 . .
H72B C72 H72C 109.5 . .
C7 C73 H73A 109.5 . .
C7 C73 H73B 109.5 . .
H73A C73 H73B 109.5 . .
C7 C73 H73C 109.5 . .
H73A C73 H73C 109.5 . .
H73B C73 H73C 109.5 . .
C7 C71A H71D 109.5 . .
C7 C71A H71E 109.5 . .
H71D C71A H71E 109.5 . .
C7 C71A H71F 109.5 . .
H71D C71A H71F 109.5 . .
H71E C71A H71F 109.5 . .
C7 C72A H72D 109.5 . .
C7 C72A H72E 109.5 . .
H72D C72A H72E 109.5 . .
C7 C72A H72F 109.5 . .
H72D C72A H72F 109.5 . .
H72E C72A H72F 109.5 . .
C7 C73A H73D 109.5 . .
C7 C73A H73E 109.5 . .
H73D C73A H73E 109.5 . .
C7 C73A H73F 109.5 . .
H73D C73A H73F 109.5 . .
H73E C73A H73F 109.5 . .
N1 C15 C2 127.3(13) . .
N1 C15 H15 116.4 . .
C2 C15 H15 116.4 . .
C15 N1 C16 120.7(12) . .
C15 N1 Cu1 126.8(10) . .
C16 N1 Cu1 112.1(9) . .
C17 C16 N1 110.2(14) . .
C17 C16 C17A 59.2(10) . .
N1 C16 C17A 101.0(14) . .
C17 C16 H16A 109.6 . .
N1 C16 H16A 109.6 . .
C17A C16 H16A 57.9 . .
C17 C16 H16B 109.6 . .
N1 C16 H16B 109.6 . .
C17A C16 H16B 149.3 . .
H16A C16 H16B 108.1 . .
C17 C16 H16C 53.5 . .
N1 C16 H16C 111.6 . .
C17A C16 H16C 111.6 . .
H16A C16 H16C 138.8 . .
H16B C16 H16C 58.7 . .
C17 C16 H16D 138.2 . .
N1 C16 H16D 111.6 . .
C17A C16 H16D 111.6 . .
H16A C16 H16D 54.9 . .
H16B C16 H16D 55.4 . .
H16C C16 H16D 109.4 . .
C16 C17 N3 105.9(12) . .
C16 C17 H17A 112.1 . .
N3 C17 H17A 110.2 . .
C16 C17 H17B 110.1 . .
N3 C17 H17B 109.8 . .
H17A C17 H17B 108.7 . .
C16 C17A H17C 109.6 . .
C16 C17A H17D 112.5 . .
H17C C17A H17D 108.7 . .
C21 N3 C18 104.4(13) . .
C21 N3 C17 118.1(14) . .
C18 N3 C17 98.9(12) . .
C21 N3 Cu1 113.2(12) . .
C18 N3 Cu1 119.2(12) . .
C17 N3 Cu1 102.9(10) . .
N3 C18 C19 100.9(13) . .
N3 C18 H18A 111.6 . .
C19 C18 H18A 111.6 . .
N3 C18 H18B 111.6 . .
C19 C18 H18B 111.6 . .
H18A C18 H18B 109.4 . .
C20 C19 C18 109.2(16) . .
C20 C19 H19A 109.8 . .
C18 C19 H19A 109.8 . .
C20 C19 H19B 109.8 . .
C18 C19 H19B 109.8 . .
H19A C19 H19B 108.3 . .
C21 C20 C19 104.2(16) . .
C21 C20 H20A 110.9 . .
C19 C20 H20A 110.9 . .
C21 C20 H20B 110.9 . .
C19 C20 H20B 110.9 . .
H20A C20 H20B 108.9 . .
C20 C21 N3 103.7(16) . .
C20 C21 H21A 111.0 . .
N3 C21 H21A 111.0 . .
C20 C21 H21B 111.0 . .
N3 C21 H21B 111.0 . .
H21A C21 H21B 109.0 . .
N2 C8 C6 127.1(13) . .
N2 C8 H8 116.5 . .
C6 C8 H8 116.5 . .
C8 N2 C9 119.1(12) . .
C8 N2 Cu2 127.4(9) . .
C9 N2 Cu2 112.9(9) . .
C10A C9 N2 105.1(15) . .
C10A C9 C10 55.3(14) . .
N2 C9 C10 107.6(14) . .
C10A C9 H9A 59.4 . .
N2 C9 H9A 110.2 . .
C10 C9 H9A 110.2 . .
C10A C9 H9B 144.7 . .
N2 C9 H9B 110.2 . .
C10 C9 H9B 110.2 . .
H9A C9 H9B 108.5 . .
C10A C9 H9C 110.7 . .
N2 C9 H9C 110.7 . .
C10 C9 H9C 58.1 . .
H9A C9 H9C 139.0 . .
H9B C9 H9C 54.3 . .
C10A C9 H9D 110.7 . .
N2 C9 H9D 110.7 . .
C10 C9 H9D 141.6 . .
H9A C9 H9D 53.3 . .
H9B C9 H9D 58.1 . .
H9C C9 H9D 108.8 . .
C9 C10 N4 106.2(14) . .
C9 C10 H10A 110.5 . .
N4 C10 H10A 110.5 . .
C9 C10 H10B 110.5 . .
N4 C10 H10B 110.5 . .
H10A C10 H10B 108.7 . .
C9 C10A H10C 106.9 . .
C9 C10A H10D 113.0 . .
H10C C10A H10D 108.7 . .
C14 N4 C11 105.5(13) . .
C14 N4 C10 117.0(15) . .
C11 N4 C10 97.2(13) . .
C14 N4 Cu2 115.4(12) . .
C11 N4 Cu2 117.4(11) . .
C10 N4 Cu2 103.4(10) . .
C12 C11 N4 99.3(13) . .
C12 C11 H11A 111.9 . .
N4 C11 H11A 111.9 . .
C12 C11 H11B 111.9 . .
N4 C11 H11B 111.9 . .
H11A C11 H11B 109.6 . .
C13 C12 C11 108.2(16) . .
C13 C12 H12A 110.1 . .
C11 C12 H12A 110.1 . .
C13 C12 H12B 110.1 . .
C11 C12 H12B 110.1 . .
H12A C12 H12B 108.4 . .
C14 C13 C12 105.0(16) . .
C14 C13 H13A 110.7 . .
C12 C13 H13A 110.7 . .
C14 C13 H13B 110.7 . .
C12 C13 H13B 110.7 . .
H13A C13 H13B 108.8 . .
C13 C14 N4 100.2(15) . .
C13 C14 H14A 119.5 . .
N4 C14 H14A 108.3 . .
C13 C14 H14B 110.7 . .
N4 C14 H14B 108.0 . .
H14A C14 H14B 109.3 . .
O8 N6 O6 119.0(15) . .
O8 N6 O7 119.3(16) . .
O6 N6 O7 121.5(15) . .
O5 N5 O5 179.998(8) . 5_666
O5 N5 O4 127(2) . .
O5 N5 O4 53(2) 5_666 .
O5 N5 O4 53(2) . 5_666
O5 N5 O4 127(2) 5_666 5_666
O4 N5 O4 180.0(12) . 5_666
O5 N5 O3 58(2) . 5_666
O5 N5 O3 122(2) 5_666 5_666
O4 N5 O3 69.4(14) . 5_666
O4 N5 O3 110.6(14) 5_666 5_666
O5 N5 O3 122(2) . .
O5 N5 O3 58(2) 5_666 .
O4 N5 O3 110.6(14) . .
O4 N5 O3 69.4(14) 5_666 .
O3 N5 O3 180.0(16) 5_666 .
O4 O5 O3 127.4(19) 5_666 5_666
O4 O5 N5 63.7(15) 5_666 .
O3 O5 N5 63.8(14) 5_666 .
O4 O5 Cu2 76(3) 5_666 5_666
O3 O5 Cu2 133(3) 5_666 5_666
N5 O5 Cu2 119(2) . 5_666
O5 O4 N5 63.4(16) 5_666 .
O5 O4 O3 121(2) 5_666 5_666
N5 O4 O3 57.3(11) . 5_666
O5 O4 Cu2 78(2) 5_666 .
N5 O4 Cu2 119.7(16) . .
O3 O4 Cu2 131.4(18) 5_666 .
O5 O3 N5 58.5(14) 5_666 .
O5 O3 O4 111.8(18) 5_666 5_666
N5 O3 O4 53.3(9) . 5_666
O11 N7 O9 118.8 . .
O11 N7 O10 120.0 . .
O9 N7 O10 121.0 . .

loop_
_geom_bond_atom_site_label_1
_geom_bond_atom_site_label_2
_geom_bond_distance
_geom_bond_site_symmetry_2
Cu1 N1 1.932(11) .
Cu1 O2 1.933(10) .
Cu1 O1 1.977(9) .
Cu1 N3 2.043(12) .
Cu1 O1W 2.393(14) .
Cu1 Cu2 2.934(2) .
Cu2 O2 1.918(10) .
Cu2 N2 1.934(11) .
Cu2 O1 1.973(9) .
Cu2 N4 2.007(12) .
Cu2 O4 2.38(3) .
Cu2 O5 2.39(3) 5_666
O1 C1 1.340(15) .
O2 H22 0.86(2) .
O1W H1W 0.8324 .
O1W H2W 0.7942 .
C1 C2 1.400(17) .
C1 C6 1.406(17) .
C2 C3 1.386(18) .
C2 C15 1.432(18) .
C3 C4 1.421(18) .
C3 H3 0.9300 .
C4 C5 1.362(18) .
C4 C7 1.55(2) .
C5 C6 1.356(18) .
C5 H5 0.9300 .
C6 C8 1.445(19) .
C7 C73 1.43(3) .
C7 C71A 1.46(5) .
C7 C72 1.50(3) .
C7 C73A 1.57(5) .
C7 C71 1.60(3) .
C7 C72A 1.61(5) .
C71 H71A 0.9600 .
C71 H71B 0.9600 .
C71 H71C 0.9600 .
C72 H72A 0.9600 .
C72 H72B 0.9600 .
C72 H72C 0.9600 .
C73 H73A 0.9600 .
C73 H73B 0.9600 .
C73 H73C 0.9600 .
C71A H71D 0.9600 .
C71A H71E 0.9600 .
C71A H71F 0.9600 .
C72A H72D 0.9600 .
C72A H72E 0.9600 .
C72A H72F 0.9600 .
C73A H73D 0.9600 .
C73A H73E 0.9600 .
C73A H73F 0.9600 .
C15 N1 1.306(16) .
C15 H15 0.9300 .
N1 C16 1.500(15) .
C16 C17 1.492(18) .
C16 C17A 1.52(2) .
C16 H16A 0.9700 .
C16 H16B 0.9700 .
C16 H16C 0.9700 .
C16 H16D 0.9700 .
C17 N3 1.547(18) .
C17 H17A 0.9700 .
C17 H17B 0.9700 .
C17A H17C 0.9700 .
C17A H17D 0.9700 .
N3 C21 1.439(16) .
N3 C18 1.468(15) .
C18 C19 1.468(17) .
C18 H18A 0.9700 .
C18 H18B 0.9700 .
C19 C20 1.45(2) .
C19 H19A 0.9700 .
C19 H19B 0.9700 .
C20 C21 1.428(17) .
C20 H20A 0.9700 .
C20 H20B 0.9700 .
C21 H21A 0.9700 .
C21 H21B 0.9700 .
C8 N2 1.280(16) .
C8 H8 0.9300 .
N2 C9 1.477(14) .
C9 C10A 1.477(19) .
C9 C10 1.503(19) .
C9 H9A 0.9700 .
C9 H9B 0.9700 .
C9 H9C 0.9700 .
C9 H9D 0.9700 .
C10 N4 1.554(18) .
C10 H10A 0.9700 .
C10 H10B 0.9700 .
C10A H10C 0.9700 .
C10A H10D 0.9700 .
N4 C14 1.437(16) .
N4 C11 1.484(15) .
C11 C12 1.465(17) .
C11 H11A 0.9700 .
C11 H11B 0.9700 .
C12 C13 1.46(2) .
C12 H12A 0.9700 .
C12 H12B 0.9700 .
C13 C14 1.395(16) .
C13 H13A 0.9700 .
C13 H13B 0.9700 .
C14 H14A 0.9700 .
C14 H14B 0.9700 .
N6 O8 1.161(14) .
N6 O6 1.164(14) .
N6 O7 1.178(15) .
N5 O5 1.199(14) .
N5 O5 1.199(14) 5_666
N5 O4 1.201(16) .
N5 O4 1.201(16) 5_666
N5 O3 1.261(13) 5_666
N5 O3 1.261(13) .
O5 O4 1.07(4) 5_666
O5 O3 1.19(4) 5_666
O5 Cu2 2.39(3) 5_666
O4 O5 1.07(4) 5_666
O4 O3 1.40(3) 5_666
O3 O5 1.19(4) 5_666
O3 O4 1.40(3) 5_666
N7 O11 1.2270 .
N7 O9 1.2354 .
N7 O10 1.2522 .

loop_
_geom_torsion_atom_site_label_1
_geom_torsion_atom_site_label_2
_geom_torsion_atom_site_label_3
_geom_torsion_atom_site_label_4
_geom_torsion
_geom_torsion_site_symmetry_1
_geom_torsion_site_symmetry_4
N1 Cu1 Cu2 O2 178.8(7) . .
O1 Cu1 Cu2 O2 -159.7(6) . .
N3 Cu1 Cu2 O2 37.0(8) . .
O1W Cu1 Cu2 O2 -76.0(6) . .
N1 Cu1 Cu2 N2 -14.0(7) . .
O2 Cu1 Cu2 N2 167.2(7) . .
O1 Cu1 Cu2 N2 7.5(6) . .
N3 Cu1 Cu2 N2 -155.8(7) . .
O1W Cu1 Cu2 N2 91.1(6) . .
N1 Cu1 Cu2 O1 -21.5(6) . .
O2 Cu1 Cu2 O1 159.7(6) . .
N3 Cu1 Cu2 O1 -163.3(7) . .
O1W Cu1 Cu2 O1 83.6(5) . .
N1 Cu1 Cu2 N4 161.8(8) . .
O2 Cu1 Cu2 N4 -17.1(8) . .
O1 Cu1 Cu2 N4 -176.7(7) . .
N3 Cu1 Cu2 N4 19.9(8) . .
O1W Cu1 Cu2 N4 -93.1(7) . .
N1 Cu1 Cu2 O4 80.1(7) . .
O2 Cu1 Cu2 O4 -98.7(7) . .
O1 Cu1 Cu2 O4 101.6(6) . .
N3 Cu1 Cu2 O4 -61.7(8) . .
O1W Cu1 Cu2 O4 -174.8(6) . .
N1 Cu1 Cu2 O5 69.9(12) . 5_666
O2 Cu1 Cu2 O5 -109.0(12) . 5_666
O1 Cu1 Cu2 O5 91.4(12) . 5_666
N3 Cu1 Cu2 O5 -72.0(12) . 5_666
O1W Cu1 Cu2 O5 175.0(12) . 5_666
O2 Cu2 O1 C1 165.4(10) . .
N2 Cu2 O1 C1 -22.3(10) . .
N4 Cu2 O1 C1 -50(5) . .
O4 Cu2 O1 C1 86.9(10) . .
O5 Cu2 O1 C1 63.4(16) 5_666 .
Cu1 Cu2 O1 C1 152.1(11) . .
O2 Cu2 O1 Cu1 13.2(4) . .
N2 Cu2 O1 Cu1 -174.4(4) . .
N4 Cu2 O1 Cu1 158(5) . .
O4 Cu2 O1 Cu1 -65.2(6) . .
O5 Cu2 O1 Cu1 -88.8(14) 5_666 .
N1 Cu1 O1 C1 11.9(10) . .
O2 Cu1 O1 C1 -165.1(10) . .
N3 Cu1 O1 C1 -56(3) . .
O1W Cu1 O1 C1 103.6(10) . .
Cu2 Cu1 O1 C1 -152.0(11) . .
N1 Cu1 O1 Cu2 163.9(5) . .
O2 Cu1 O1 Cu2 -13.1(4) . .
N3 Cu1 O1 Cu2 95(2) . .
O1W Cu1 O1 Cu2 -104.5(4) . .
N2 Cu2 O2 Cu1 -53(2) . .
O1 Cu2 O2 Cu1 -13.6(4) . .
N4 Cu2 O2 Cu1 169.5(5) . .
O4 Cu2 O2 Cu1 67.5(8) . .
O5 Cu2 O2 Cu1 75.2(7) 5_666 .
N1 Cu1 O2 Cu2 -6(3) . .
O1 Cu1 O2 Cu2 13.6(4) . .
N3 Cu1 O2 Cu2 -155.6(5) . .
O1W Cu1 O2 Cu2 109.9(5) . .
Cu2 O1 C1 C2 -159.5(9) . .
Cu1 O1 C1 C2 -16.1(16) . .
Cu2 O1 C1 C6 22.9(15) . .
Cu1 O1 C1 C6 166.3(8) . .
O1 C1 C2 C3 -175.4(11) . .
C6 C1 C2 C3 2.3(17) . .
O1 C1 C2 C15 10.2(18) . .
C6 C1 C2 C15 -172.1(12) . .
C1 C2 C3 C4 -0.2(18) . .
C15 C2 C3 C4 174.5(12) . .
C2 C3 C4 C5 -2.0(18) . .
C2 C3 C4 C7 179.7(12) . .
C3 C4 C5 C6 2.3(19) . .
C7 C4 C5 C6 -179.4(13) . .
C4 C5 C6 C1 0(2) . .
C4 C5 C6 C8 -176.9(12) . .
O1 C1 C6 C5 175.6(11) . .
C2 C1 C6 C5 -2.1(17) . .
O1 C1 C6 C8 -7.9(17) . .
C2 C1 C6 C8 174.4(11) . .
C5 C4 C7 C73 55(3) . .
C3 C4 C7 C73 -127(2) . .
C5 C4 C7 C71A -137(3) . .
C3 C4 C7 C71A 41(3) . .
C5 C4 C7 C72 -63(2) . .
C3 C4 C7 C72 115.4(19) . .
C5 C4 C7 C73A 112(3) . .
C3 C4 C7 C73A -70(3) . .
C5 C4 C7 C71 180(3) . .
C3 C4 C7 C71 -2(3) . .
C5 C4 C7 C72A 2(3) . .
C3 C4 C7 C72A 180(3) . .
C3 C2 C15 N1 -177.6(14) . .
C1 C2 C15 N1 -3(2) . .
C2 C15 N1 C16 174.4(15) . .
C2 C15 N1 Cu1 2(2) . .
O2 Cu1 N1 C15 14(4) . .
O1 Cu1 N1 C15 -4.5(13) . .
N3 Cu1 N1 C15 165.1(14) . .
O1W Cu1 N1 C15 -101.2(13) . .
Cu2 Cu1 N1 C15 9.7(16) . .
O2 Cu1 N1 C16 -159(3) . .
O1 Cu1 N1 C16 -177.8(11) . .
N3 Cu1 N1 C16 -8.2(12) . .
O1W Cu1 N1 C16 85.5(12) . .
Cu2 Cu1 N1 C16 -163.6(10) . .
C15 N1 C16 C17 166.5(14) . .
Cu1 N1 C16 C17 -19.8(17) . .
C15 N1 C16 C17A -132.5(15) . .
Cu1 N1 C16 C17A 41.3(15) . .
N1 C16 C17 N3 46.6(17) . .
C17A C16 C17 N3 -44.4(15) . .
C16 C17 N3 C21 75.4(19) . .
C16 C17 N3 C18 -172.9(15) . .
C16 C17 N3 Cu1 -50.0(14) . .
N1 Cu1 N3 C21 -96.3(12) . .
O2 Cu1 N3 C21 79.2(12) . .
O1 Cu1 N3 C21 -27(3) . .
O1W Cu1 N3 C21 172.5(12) . .
Cu2 Cu1 N3 C21 55.7(14) . .
N1 Cu1 N3 C18 140.3(12) . .
O2 Cu1 N3 C18 -44.2(12) . .
O1 Cu1 N3 C18 -151(2) . .
O1W Cu1 N3 C18 49.1(12) . .
Cu2 Cu1 N3 C18 -67.7(14) . .
N1 Cu1 N3 C17 32.3(10) . .
O2 Cu1 N3 C17 -152.3(9) . .
O1 Cu1 N3 C17 101(2) . .
O1W Cu1 N3 C17 -59.0(10) . .
Cu2 Cu1 N3 C17 -175.7(8) . .
C21 N3 C18 C19 -35(2) . .
C17 N3 C18 C19 -157.3(17) . .
Cu1 N3 C18 C19 92.5(17) . .
N3 C18 C19 C20 15(3) . .
C18 C19 C20 C21 10(3) . .
C19 C20 C21 N3 -32(2) . .
C18 N3 C21 C20 43(2) . .
C17 N3 C21 C20 151.9(16) . .
Cu1 N3 C21 C20 -87.9(17) . .
C5 C6 C8 N2 175.3(13) . .
C1 C6 C8 N2 -1(2) . .
C6 C8 N2 C9 -175.2(13) . .
C6 C8 N2 Cu2 -5(2) . .
O2 Cu2 N2 C8 52(3) . .
O1 Cu2 N2 C8 12.8(12) . .
N4 Cu2 N2 C8 -169.7(13) . .
O4 Cu2 N2 C8 -66.0(15) . .
O5 Cu2 N2 C8 -78.0(13) 5_666 .
Cu1 Cu2 N2 C8 7.7(14) . .
O2 Cu2 N2 C9 -137(2) . .
O1 Cu2 N2 C9 -176.2(10) . .
N4 Cu2 N2 C9 1.3(10) . .
O4 Cu2 N2 C9 105.0(12) . .
O5 Cu2 N2 C9 93.1(11) 5_666 .
Cu1 Cu2 N2 C9 178.8(8) . .
C8 N2 C9 C10A 141.1(15) . .
Cu2 N2 C9 C10A -30.7(16) . .
C8 N2 C9 C10 -161.1(14) . .
Cu2 N2 C9 C10 27.0(16) . .
C10A C9 C10 N4 46.5(15) . .
N2 C9 C10 N4 -49.9(19) . .
C9 C10 N4 C14 -79.1(19) . .
C9 C10 N4 C11 169.5(17) . .
C9 C10 N4 Cu2 49.0(17) . .
O2 Cu2 N4 C14 -86.8(11) . .
N2 Cu2 N4 C14 101.3(11) . .
O1 Cu2 N4 C14 129(5) . .
O4 Cu2 N4 C14 -7.0(12) . .
O5 Cu2 N4 C14 15.8(17) 5_666 .
Cu1 Cu2 N4 C14 -75.5(12) . .
O2 Cu2 N4 C11 38.5(12) . .
N2 Cu2 N4 C11 -133.3(12) . .
O1 Cu2 N4 C11 -105(5) . .
O4 Cu2 N4 C11 118.4(12) . .
O5 Cu2 N4 C11 141.2(17) 5_666 .
Cu1 Cu2 N4 C11 49.8(14) . .
O2 Cu2 N4 C10 144.1(11) . .
N2 Cu2 N4 C10 -27.7(11) . .
O1 Cu2 N4 C10 0(5) . .
O4 Cu2 N4 C10 -136.0(11) . .
O5 Cu2 N4 C10 -113.2(17) 5_666 .
Cu1 Cu2 N4 C10 155.4(10) . .
C14 N4 C11 C12 34(2) . .
C10 N4 C11 C12 154.9(18) . .
Cu2 N4 C11 C12 -95.9(17) . .
N4 C11 C12 C13 -9(3) . .
C11 C12 C13 C14 -20(3) . .
C12 C13 C14 N4 40(2) . .
C11 N4 C14 C13 -47.5(19) . .
C10 N4 C14 C13 -154.2(16) . .
Cu2 N4 C14 C13 83.8(15) . .
O5 N5 O5 O4 110(25) 5_666 5_666
O4 N5 O5 O4 -179.995(8) . 5_666
O3 N5 O5 O4 -178(3) 5_666 5_666
O3 N5 O5 O4 2(3) . 5_666
O5 N5 O5 O3 -71(24) 5_666 5_666
O4 N5 O5 O3 -2(3) . 5_666
O4 N5 O5 O3 178(3) 5_666 5_666
O3 N5 O5 O3 180.000(7) . 5_666
O5 N5 O5 Cu2 55(24) 5_666 5_666
O4 N5 O5 Cu2 125(3) . 5_666
O4 N5 O5 Cu2 -55(3) 5_666 5_666
O3 N5 O5 Cu2 127(4) 5_666 5_666
O3 N5 O5 Cu2 -53(4) . 5_666
O5 N5 O4 O5 180.003(8) . 5_666
O4 N5 O4 O5 99(8) 5_666 5_666
O3 N5 O4 O5 179(3) 5_666 5_666
O3 N5 O4 O5 -1(3) . 5_666
O5 N5 O4 O3 1(3) . 5_666
O5 N5 O4 O3 -179(3) 5_666 5_666
O4 N5 O4 O3 -79(7) 5_666 5_666
O3 N5 O4 O3 180.000(5) . 5_666
O5 N5 O4 Cu2 124(2) . .
O5 N5 O4 Cu2 -56(2) 5_666 .
O4 N5 O4 Cu2 43(7) 5_666 .
O3 N5 O4 Cu2 123(2) 5_666 .
O3 N5 O4 Cu2 -57(2) . .
O2 Cu2 O4 O5 163(3) . 5_666
N2 Cu2 O4 O5 -28(3) . 5_666
O1 Cu2 O4 O5 -114(3) . 5_666
N4 Cu2 O4 O5 62(3) . 5_666
Cu1 Cu2 O4 O5 -156(3) . 5_666
O2 Cu2 O4 N5 -148(2) . .
N2 Cu2 O4 N5 21(3) . .
O1 Cu2 O4 N5 -65(2) . .
N4 Cu2 O4 N5 112(2) . .
O5 Cu2 O4 N5 49(2) 5_666 .
Cu1 Cu2 O4 N5 -107(2) . .
O2 Cu2 O4 O3 -77(2) . 5_666
N2 Cu2 O4 O3 92(2) . 5_666
O1 Cu2 O4 O3 6(2) . 5_666
N4 Cu2 O4 O3 -178(2) . 5_666
O5 Cu2 O4 O3 120(3) 5_666 5_666
Cu1 Cu2 O4 O3 -36(2) . 5_666
O5 N5 O3 O5 179.998(6) . 5_666
O4 N5 O3 O5 1(3) . 5_666
O4 N5 O3 O5 -179(3) 5_666 5_666
O3 N5 O3 O5 -58(100) 5_666 5_666
O5 N5 O3 O4 -1(3) . 5_666
O5 N5 O3 O4 179(3) 5_666 5_666
O4 N5 O3 O4 179.996(4) . 5_666
O3 N5 O3 O4 121(100) 5_666 5_666
